data_7718186
loop_
_publ_author_name
'Rao, Hui'
'Jia, Hairui'
'Qiu, Zaozao'
'Xie, Zuowei'

_publ_section_title
;
 Palladium-catalyzed intramolecular oxidative annulation: synthesis of
 <i>o</i>-carboranoxazoles.
;
_journal_issue 12
_journal_name_full 'Dalton transactions (Cambridge, England : 2003)'
_journal_page_first 4866
_journal_page_last 4870
_journal_paper_doi 10.1039/d5dt00382b
_journal_volume 54
_journal_year 2025
_chemical_formula_moiety 'C10 H17 B10 N O'
_chemical_formula_sum 'C10 H17 B10 N O'
_chemical_formula_weight 275.35
_space_group_crystal_system monoclinic
_space_group_IT_number 14
_space_group_name_Hall '-P 2ybc'
_space_group_name_H-M_alt 'P 1 21/c 1'
_atom_sites_solution_hydrogens geom
_atom_sites_solution_primary dual
_audit_creation_date 2022-06-22
_audit_creation_method
;
Olex2 1.5
(compiled 2021.12.09 svn.r5202d8cf for OlexSys, GUI svn.r6439)
;
_audit_update_record
;
2025-01-16 deposited with the CCDC.	2025-03-03 downloaded from the CCDC.
;
_cell_angle_alpha 90
_cell_angle_beta 95.718(2)
_cell_angle_gamma 90
_cell_formula_units_Z 4
_cell_length_a 11.4856(5)
_cell_length_b 19.5640(10)
_cell_length_c 6.7815(3)
_cell_measurement_reflns_used 9939
_cell_measurement_temperature 213.00
_cell_measurement_theta_max 54.832
_cell_measurement_theta_min 3.898
_cell_volume 1516.25(12)
_computing_cell_refinement 'SAINT v8.37A (Bruker, 2015)'
_computing_data_reduction 'SAINT v8.37A (Bruker, 2015)'
_computing_molecular_graphics 'Olex2 1.5 (Dolomanov et al., 2009)'
_computing_publication_material 'Olex2 1.5 (Dolomanov et al., 2009)'
_computing_structure_refinement 'SHELXL 2018/3 (Sheldrick, 2015)'
_computing_structure_solution 'SHELXT  (Sheldrick, 2015)'
_diffrn_ambient_temperature 213.00
_diffrn_measured_fraction_theta_full 0.988
_diffrn_measured_fraction_theta_max 0.984
_diffrn_measurement_device_type 'Bruker D8 Venture'
_diffrn_measurement_method '\f and \w scans'
_diffrn_radiation_type GaK\a
_diffrn_radiation_wavelength 1.34139
_diffrn_reflns_av_R_equivalents 0.0626
_diffrn_reflns_av_unetI/netI 0.0446
_diffrn_reflns_Laue_measured_fraction_full 0.988
_diffrn_reflns_Laue_measured_fraction_max 0.984
_diffrn_reflns_limit_h_max 12
_diffrn_reflns_limit_h_min -14
_diffrn_reflns_limit_k_max 23
_diffrn_reflns_limit_k_min -23
_diffrn_reflns_limit_l_max 8
_diffrn_reflns_limit_l_min -7
_diffrn_reflns_number 14666
_diffrn_reflns_point_group_measured_fraction_full 0.988
_diffrn_reflns_point_group_measured_fraction_max 0.984
_diffrn_reflns_theta_full 53.594
_diffrn_reflns_theta_max 55.036
_diffrn_reflns_theta_min 3.897
_diffrn_source_current 2.86
_diffrn_source_power 0.1995708
_diffrn_source_voltage 69.78
_diffrn_standards_number 0
_exptl_absorpt_coefficient_mu 0.304
_exptl_absorpt_correction_T_max 0.7508
_exptl_absorpt_correction_T_min 0.5940
_exptl_absorpt_correction_type multi-scan
_exptl_absorpt_process_details
;
SADABS-2016/2 (Bruker,2016/2) was used for absorption correction.
wR2(int) was 0.1709 before and 0.0964 after correction.
The Ratio of minimum to maximum transmission is 0.7912.
The \l/2 correction factor is Not present.
;
_exptl_crystal_colour colourless
_exptl_crystal_colour_primary colourless
_exptl_crystal_density_diffrn 1.206
_exptl_crystal_description block
_exptl_crystal_F_000 568
_exptl_crystal_size_max 0.07
_exptl_crystal_size_mid 0.07
_exptl_crystal_size_min 0.05
_refine_diff_density_max 0.295
_refine_diff_density_min -0.242
_refine_diff_density_rms 0.048
_refine_ls_extinction_method none
_refine_ls_goodness_of_fit_ref 1.081
_refine_ls_hydrogen_treatment constr
_refine_ls_matrix_type full
_refine_ls_number_parameters 200
_refine_ls_number_reflns 2849
_refine_ls_number_restraints 0
_refine_ls_restrained_S_all 1.081
_refine_ls_R_factor_all 0.0739
_refine_ls_R_factor_gt 0.0678
_refine_ls_shift/su_max 0.003
_refine_ls_shift/su_mean 0.000
_refine_ls_structure_factor_coef Fsqd
_refine_ls_weighting_details 'w=1/[\s^2^(Fo^2^)+(0.0753P)^2^+1.1682P] where P=(Fo^2^+2Fc^2^)/3'
_refine_ls_weighting_scheme calc
_refine_ls_wR_factor_gt 0.1797
_refine_ls_wR_factor_ref 0.1845
_reflns_Friedel_coverage 0.000
_reflns_number_gt 2469
_reflns_number_total 2849
_reflns_threshold_expression 'I > 2\s(I)'
_cod_data_source_file d5dt00382b2.cif
_cod_data_source_block 2b
_cod_depositor_comments 'Adding full bibliography for 7718186--7718188.cif.'
_cod_database_code 7718186
_shelx_shelxl_version_number 2018/3
_shelx_space_group_comment
;
The symmetry employed for this shelxl refinement is uniquely defined
by the following loop, which should always be used as a source of
symmetry information in preference to the above space-group names.
They are only intended as comments.
;
_shelx_estimated_absorpt_t_max 0.985
_shelx_estimated_absorpt_t_min 0.979
_olex2_refinement_description
;
1. Fixed Uiso
 At 1.2 times of:
  All B(H) groups, All C(H) groups
 At 1.5 times of:
  All C(H,H,H) groups
2.a Aromatic/amide H refined with riding coordinates:
 C9(H9), C5(H5), C6(H6), C8(H8)
2.b Idealised Me refined as rotating group:
 C10(H10A,H10B,H10C)
2.c Boron cage BH refined with riding coordinates:
 C2(H2), B6(H6A), B11(H11), B12(H12), B5(H5A), B7(H7), B3(H3), B8(H8A),
 B9(H9A), B10(H10)
;
_olex2_submission_special_instructions 'No special instructions were received'

loop_
_space_group_symop_operation_xyz
'x, y, z'
'-x, y+1/2, -z+1/2'
'-x, -y, -z'
'x, -y-1/2, z-1/2'

loop_
_atom_site_label
_atom_site_type_symbol
_atom_site_fract_x
_atom_site_fract_y
_atom_site_fract_z
_atom_site_U_iso_or_equiv
_atom_site_adp_type
_atom_site_occupancy
_atom_site_site_symmetry_order
_atom_site_calc_flag
_atom_site_refinement_flags_posn
_atom_site_refinement_flags_adp
_atom_site_refinement_flags_occupancy
_atom_site_disorder_assembly
_atom_site_disorder_group
O1 O 0.38884(12) 0.34655(8) 0.5777(2) 0.0385(4) Uani 1 1 d . . . . .
N1 N 0.49431(15) 0.41369(9) 0.8087(3) 0.0375(5) Uani 1 1 d . . . . .
C3 C 0.49128(17) 0.37385(10) 0.6555(3) 0.0316(5) Uani 1 1 d . . . . .
C4 C 0.59475(17) 0.35624(10) 0.5552(3) 0.0318(5) Uani 1 1 d . . . . .
C9 C 0.58327(18) 0.32277(11) 0.3734(3) 0.0362(5) Uani 1 1 d . . . . .
H9 H 0.508793 0.310017 0.314894 0.043 Uiso 1 1 calc R U . . .
C5 C 0.70584(18) 0.37360(12) 0.6412(3) 0.0391(5) Uani 1 1 d . . . . .
H5 H 0.714707 0.395617 0.765012 0.047 Uiso 1 1 calc R U . . .
C1 C 0.37727(18) 0.41692(10) 0.8599(3) 0.0328(5) Uani 1 1 d . . . . .
C6 C 0.80315(19) 0.35848(12) 0.5448(4) 0.0435(6) Uani 1 1 d . . . . .
H6 H 0.877788 0.370585 0.604014 0.052 Uiso 1 1 calc R U . . .
C7 C 0.79278(19) 0.32566(11) 0.3617(4) 0.0404(5) Uani 1 1 d . . . . .
C8 C 0.6820(2) 0.30822(12) 0.2784(3) 0.0403(5) Uani 1 1 d . . . . .
H8 H 0.673299 0.286046 0.154848 0.048 Uiso 1 1 calc R U . . .
C2 C 0.3067(2) 0.48419(12) 0.9298(4) 0.0447(6) Uani 1 1 d . . . . .
H2 H 0.352502 0.533103 0.967829 0.054 Uiso 1 1 calc R U . . .
C10 C 0.9002(2) 0.30907(15) 0.2600(5) 0.0599(8) Uani 1 1 d . . . . .
H10A H 0.954478 0.347148 0.274932 0.090 Uiso 1 1 calc R U . . .
H10B H 0.877872 0.300908 0.120242 0.090 Uiso 1 1 calc R U . . .
H10C H 0.937452 0.268483 0.319309 0.090 Uiso 1 1 calc R U . . .
B4 B 0.2983(2) 0.37037(13) 0.6939(4) 0.0350(5) Uani 1 1 d . . . . .
B6 B 0.3323(2) 0.41786(15) 1.0909(4) 0.0454(7) Uani 1 1 d . . . . .
H6A H 0.391603 0.421298 1.230134 0.054 Uiso 1 1 calc R U . . .
B11 B 0.1953(2) 0.45901(14) 1.0596(4) 0.0405(6) Uani 1 1 d . . . . .
H11 H 0.162433 0.489230 1.180933 0.049 Uiso 1 1 calc R U . . .
B12 B 0.1012(2) 0.41016(15) 0.8899(4) 0.0443(6) Uani 1 1 d . . . . .
H12 H 0.005363 0.407148 0.899018 0.053 Uiso 1 1 calc R U . . .
B5 B 0.3215(2) 0.34337(13) 0.9466(4) 0.0411(6) Uani 1 1 d . . . . .
H5A H 0.372122 0.296765 0.993220 0.049 Uiso 1 1 calc R U . . .
B7 B 0.1668(2) 0.48515(15) 0.8103(4) 0.0469(7) Uani 1 1 d . . . . .
H7 H 0.115431 0.532051 0.770082 0.056 Uiso 1 1 calc R U . . .
B3 B 0.2857(2) 0.46131(14) 0.6853(4) 0.0419(6) Uani 1 1 d . . . . .
H3 H 0.313480 0.493013 0.562537 0.050 Uiso 1 1 calc R U . . .
B8 B 0.1591(2) 0.41086(17) 0.6550(4) 0.0494(7) Uani 1 1 d . . . . .
H8A H 0.103520 0.408060 0.511649 0.059 Uiso 1 1 calc R U . . .
B9 B 0.1814(2) 0.33803(15) 0.8182(5) 0.0486(7) Uani 1 1 d . . . . .
H9A H 0.139369 0.288066 0.779535 0.058 Uiso 1 1 calc R U . . .
B10 B 0.2030(3) 0.36906(14) 1.0691(4) 0.0454(7) Uani 1 1 d . . . . .
H10 H 0.174382 0.339866 1.196055 0.054 Uiso 1 1 calc R U . . .

loop_
_atom_site_aniso_label
_atom_site_aniso_U_11
_atom_site_aniso_U_22
_atom_site_aniso_U_33
_atom_site_aniso_U_23
_atom_site_aniso_U_13
_atom_site_aniso_U_12
O1 0.0282(8) 0.0499(9) 0.0388(8) -0.0132(7) 0.0091(6) -0.0059(6)
N1 0.0266(9) 0.0448(10) 0.0421(10) -0.0105(8) 0.0089(7) -0.0030(7)
C3 0.0274(10) 0.0322(10) 0.0358(11) -0.0010(8) 0.0063(8) -0.0011(8)
C4 0.0285(10) 0.0309(10) 0.0372(11) -0.0020(8) 0.0087(8) 0.0003(8)
C9 0.0293(10) 0.0414(12) 0.0384(11) -0.0044(9) 0.0050(9) -0.0007(9)
C5 0.0307(11) 0.0436(12) 0.0437(12) -0.0123(10) 0.0072(9) -0.0038(9)
C1 0.0292(10) 0.0363(11) 0.0341(11) -0.0077(8) 0.0089(8) -0.0026(8)
C6 0.0276(11) 0.0469(13) 0.0568(15) -0.0119(11) 0.0085(10) -0.0063(9)
C7 0.0349(12) 0.0362(11) 0.0533(14) -0.0053(10) 0.0202(10) -0.0023(9)
C8 0.0415(12) 0.0423(12) 0.0388(12) -0.0082(9) 0.0129(10) 0.0007(9)
C2 0.0385(12) 0.0410(12) 0.0576(15) -0.0124(11) 0.0200(11) -0.0063(10)
C10 0.0453(14) 0.0593(16) 0.081(2) -0.0173(14) 0.0348(14) -0.0049(12)
B4 0.0282(12) 0.0439(13) 0.0338(12) -0.0086(10) 0.0080(9) -0.0057(10)
B6 0.0414(14) 0.0582(17) 0.0387(14) -0.0091(12) 0.0146(11) 0.0036(12)
B11 0.0363(13) 0.0458(14) 0.0416(14) -0.0030(11) 0.0156(11) 0.0018(11)
B12 0.0297(12) 0.0590(17) 0.0460(15) -0.0093(12) 0.0132(11) -0.0044(11)
B5 0.0474(15) 0.0363(13) 0.0417(14) 0.0038(10) 0.0153(11) 0.0030(11)
B7 0.0375(14) 0.0517(16) 0.0543(16) 0.0119(13) 0.0185(12) 0.0131(12)
B3 0.0388(13) 0.0464(14) 0.0432(14) 0.0118(11) 0.0167(11) 0.0081(11)
B8 0.0278(12) 0.083(2) 0.0376(14) -0.0066(14) 0.0058(10) 0.0027(12)
B9 0.0408(15) 0.0496(15) 0.0591(17) -0.0149(13) 0.0227(13) -0.0160(12)
B10 0.0506(16) 0.0425(14) 0.0467(15) 0.0034(11) 0.0238(13) -0.0005(12)

loop_
_atom_type_symbol
_atom_type_description
_atom_type_scat_dispersion_real
_atom_type_scat_dispersion_imag
_atom_type_scat_source
C C 0.0137 0.0067 'International Tables Vol C Tables 4.2.6.8 and 6.1.1.4'
H H 0.0000 0.0000 'International Tables Vol C Tables 4.2.6.8 and 6.1.1.4'
B B 0.0070 0.0029 'International Tables Vol C Tables 4.2.6.8 and 6.1.1.4'
N N 0.0241 0.0134 'International Tables Vol C Tables 4.2.6.8 and 6.1.1.4'
O O 0.0389 0.0241 'International Tables Vol C Tables 4.2.6.8 and 6.1.1.4'

loop_
_geom_angle_atom_site_label_1
_geom_angle_atom_site_label_2
_geom_angle_atom_site_label_3
_geom_angle
_geom_angle_site_symmetry_1
_geom_angle_site_symmetry_3
_geom_angle_publ_flag
C3 O1 B4 107.83(16) . . ?
C3 N1 C1 105.76(17) . . ?
O1 C3 C4 116.12(17) . . ?
N1 C3 O1 120.22(18) . . ?
N1 C3 C4 123.66(18) . . ?
C9 C4 C3 120.78(19) . . ?
C9 C4 C5 119.26(19) . . ?
C5 C4 C3 119.95(19) . . ?
C4 C9 H9 120.1 . . ?
C8 C9 C4 119.9(2) . . ?
C8 C9 H9 120.1 . . ?
C4 C5 H5 120.0 . . ?
C6 C5 C4 120.0(2) . . ?
C6 C5 H5 120.0 . . ?
N1 C1 C2 127.76(17) . . ?
N1 C1 B4 106.14(16) . . ?
N1 C1 B6 127.39(18) . . ?
N1 C1 B5 116.32(18) . . ?
N1 C1 B3 112.24(17) . . ?
C2 C1 B4 112.74(17) . . ?
C2 C1 B6 61.32(15) . . ?
C2 C1 B5 111.37(16) . . ?
C2 C1 B3 60.83(15) . . ?
B4 C1 B6 116.04(17) . . ?
B4 C1 B5 64.45(15) . . ?
B4 C1 B3 63.63(16) . . ?
B6 C1 B5 62.05(15) . . ?
B6 C1 B3 113.87(17) . . ?
B5 C1 B3 115.80(18) . . ?
C5 C6 H6 119.4 . . ?
C5 C6 C7 121.3(2) . . ?
C7 C6 H6 119.4 . . ?
C6 C7 C10 120.4(2) . . ?
C8 C7 C6 118.13(19) . . ?
C8 C7 C10 121.5(2) . . ?
C9 C8 H8 119.3 . . ?
C7 C8 C9 121.4(2) . . ?
C7 C8 H8 119.3 . . ?
C1 C2 H2 121.5 . . ?
C1 C2 B6 60.99(14) . . ?
C1 C2 B11 109.68(18) . . ?
C1 C2 B7 109.69(18) . . ?
C1 C2 B3 62.35(14) . . ?
B6 C2 H2 117.4 . . ?
B6 C2 B7 113.76(19) . . ?
B6 C2 B3 114.88(18) . . ?
B11 C2 H2 119.6 . . ?
B11 C2 B6 62.42(15) . . ?
B11 C2 B7 62.09(15) . . ?
B11 C2 B3 112.72(18) . . ?
B7 C2 H2 119.8 . . ?
B3 C2 H2 117.9 . . ?
B3 C2 B7 60.89(15) . . ?
C7 C10 H10A 109.5 . . ?
C7 C10 H10B 109.5 . . ?
C7 C10 H10C 109.5 . . ?
H10A C10 H10B 109.5 . . ?
H10A C10 H10C 109.5 . . ?
H10B C10 H10C 109.5 . . ?
O1 B4 C1 100.01(16) . . ?
O1 B4 B5 112.40(19) . . ?
O1 B4 B3 111.36(18) . . ?
O1 B4 B8 138.4(2) . . ?
O1 B4 B9 140.0(2) . . ?
C1 B4 B5 59.28(14) . . ?
C1 B4 B3 60.59(14) . . ?
C1 B4 B8 106.28(18) . . ?
C1 B4 B9 105.31(17) . . ?
B3 B4 B5 109.25(17) . . ?
B8 B4 B5 108.63(18) . . ?
B8 B4 B3 58.88(16) . . ?
B9 B4 B5 59.09(16) . . ?
B9 B4 B3 107.98(18) . . ?
B9 B4 B8 61.14(16) . . ?
C1 B6 C2 57.69(14) . . ?
C1 B6 H6A 124.7 . . ?
C1 B6 B11 104.12(19) . . ?
C1 B6 B5 59.14(14) . . ?
C1 B6 B10 104.39(19) . . ?
C2 B6 H6A 123.5 . . ?
C2 B6 B11 58.60(15) . . ?
C2 B6 B5 106.12(19) . . ?
C2 B6 B10 105.6(2) . . ?
B11 B6 H6A 122.7 . . ?
B5 B6 H6A 121.9 . . ?
B5 B6 B11 107.5(2) . . ?
B5 B6 B10 59.33(15) . . ?
B10 B6 H6A 123.0 . . ?
B10 B6 B11 60.10(16) . . ?
C2 B11 B6 58.98(15) . . ?
C2 B11 H11 124.1 . . ?
C2 B11 B12 105.18(18) . . ?
C2 B11 B7 59.79(15) . . ?
C2 B11 B10 105.75(17) . . ?
B6 B11 H11 121.4 . . ?
B6 B11 B12 108.11(19) . . ?
B6 B11 B7 109.05(18) . . ?
B6 B11 B10 59.89(16) . . ?
B12 B11 H11 122.4 . . ?
B7 B11 H11 120.7 . . ?
B7 B11 B12 59.53(16) . . ?
B10 B11 H11 121.6 . . ?
B10 B11 B12 60.80(16) . . ?
B10 B11 B7 109.2(2) . . ?
B11 B12 H12 122.3 . . ?
B11 B12 B8 108.45(18) . . ?
B11 B12 B9 107.76(19) . . ?
B11 B12 B10 59.20(16) . . ?
B7 B12 B11 59.88(16) . . ?
B7 B12 H12 121.3 . . ?
B7 B12 B8 60.73(17) . . ?
B7 B12 B9 109.18(18) . . ?
B7 B12 B10 108.16(19) . . ?
B8 B12 H12 120.6 . . ?
B8 B12 B10 109.42(18) . . ?
B9 B12 H12 121.1 . . ?
B9 B12 B8 60.89(17) . . ?
B9 B12 B10 60.56(16) . . ?
B10 B12 H12 121.5 . . ?
C1 B5 B4 56.27(13) . . ?
C1 B5 B6 58.81(14) . . ?
C1 B5 H5A 126.0 . . ?
C1 B5 B9 103.68(19) . . ?
C1 B5 B10 105.06(18) . . ?
B4 B5 H5A 122.7 . . ?
B6 B5 B4 106.55(18) . . ?
B6 B5 H5A 121.2 . . ?
B6 B5 B9 109.7(2) . . ?
B9 B5 B4 60.00(15) . . ?
B9 B5 H5A 121.4 . . ?
B10 B5 B4 108.88(19) . . ?
B10 B5 B6 60.52(16) . . ?
B10 B5 H5A 120.9 . . ?
B10 B5 B9 62.05(17) . . ?
C2 B7 B11 58.12(15) . . ?
C2 B7 B12 104.73(19) . . ?
C2 B7 H7 124.9 . . ?
C2 B7 B3 59.14(15) . . ?
C2 B7 B8 104.84(18) . . ?
B11 B7 H7 121.2 . . ?
B11 B7 B8 108.7(2) . . ?
B12 B7 B11 60.59(15) . . ?
B12 B7 H7 122.1 . . ?
B12 B7 B8 60.39(16) . . ?
B3 B7 B11 107.98(19) . . ?
B3 B7 B12 107.9(2) . . ?
B3 B7 H7 121.7 . . ?
B3 B7 B8 59.45(16) . . ?
B8 B7 H7 122.1 . . ?
C1 B3 B4 55.78(13) . . ?
C1 B3 B7 104.66(18) . . ?
C1 B3 H3 126.2 . . ?
C1 B3 B8 103.73(18) . . ?
C2 B3 C1 56.83(14) . . ?
C2 B3 B4 103.05(17) . . ?
C2 B3 B7 59.97(16) . . ?
C2 B3 H3 123.9 . . ?
C2 B3 B8 107.20(18) . . ?
B4 B3 H3 123.6 . . ?
B7 B3 B4 108.41(18) . . ?
B7 B3 H3 120.9 . . ?
B7 B3 B8 61.70(16) . . ?
B8 B3 B4 60.41(16) . . ?
B8 B3 H3 121.6 . . ?
B4 B8 B12 105.86(19) . . ?
B4 B8 B7 106.43(19) . . ?
B4 B8 H8A 122.5 . . ?
B4 B8 B9 59.19(15) . . ?
B12 B8 B7 58.88(15) . . ?
B12 B8 H8A 123.2 . . ?
B12 B8 B9 59.37(16) . . ?
B7 B8 H8A 123.0 . . ?
B7 B8 B9 106.50(19) . . ?
B3 B8 B4 60.70(15) . . ?
B3 B8 B12 106.16(19) . . ?
B3 B8 B7 58.85(16) . . ?
B3 B8 H8A 121.9 . . ?
B3 B8 B9 107.88(19) . . ?
B9 B8 H8A 122.1 . . ?
B4 B9 B12 106.52(19) . . ?
B4 B9 B8 59.67(15) . . ?
B4 B9 H9A 122.3 . . ?
B4 B9 B10 106.82(18) . . ?
B12 B9 B8 59.74(16) . . ?
B12 B9 H9A 122.6 . . ?
B12 B9 B10 60.06(16) . . ?
B5 B9 B4 60.91(14) . . ?
B5 B9 B12 106.95(19) . . ?
B5 B9 B8 108.91(19) . . ?
B5 B9 H9A 121.7 . . ?
B5 B9 B10 58.51(16) . . ?
B8 B9 H9A 121.2 . . ?
B10 B9 B8 108.1(2) . . ?
B10 B9 H9A 122.4 . . ?
B6 B10 B11 60.01(15) . . ?
B6 B10 B12 107.58(19) . . ?
B6 B10 B9 107.34(18) . . ?
B6 B10 H10 121.8 . . ?
B11 B10 B12 60.00(15) . . ?
B11 B10 B9 107.5(2) . . ?
B11 B10 H10 121.6 . . ?
B12 B10 B9 59.38(16) . . ?
B12 B10 H10 122.2 . . ?
B5 B10 B6 60.16(15) . . ?
B5 B10 B11 108.06(18) . . ?
B5 B10 B12 107.15(19) . . ?
B5 B10 B9 59.44(16) . . ?
B5 B10 H10 121.9 . . ?
B9 B10 H10 122.4 . . ?

loop_
_geom_bond_atom_site_label_1
_geom_bond_atom_site_label_2
_geom_bond_distance
_geom_bond_site_symmetry_2
_geom_bond_publ_flag
O1 C3 1.351(2) . ?
O1 B4 1.443(3) . ?
N1 C3 1.296(3) . ?
N1 C1 1.423(3) . ?
C3 C4 1.468(3) . ?
C4 C9 1.391(3) . ?
C4 C5 1.391(3) . ?
C9 H9 0.9400 . ?
C9 C8 1.388(3) . ?
C5 H5 0.9400 . ?
C5 C6 1.382(3) . ?
C1 C2 1.641(3) . ?
C1 B4 1.648(3) . ?
C1 B6 1.697(3) . ?
C1 B5 1.703(3) . ?
C1 B3 1.736(3) . ?
C6 H6 0.9400 . ?
C6 C7 1.392(3) . ?
C7 C8 1.383(3) . ?
C7 C10 1.508(3) . ?
C8 H8 0.9400 . ?
C2 H2 1.1100 . ?
C2 B6 1.703(4) . ?
C2 B11 1.696(3) . ?
C2 B7 1.726(4) . ?
C2 B3 1.711(4) . ?
C10 H10A 0.9700 . ?
C10 H10B 0.9700 . ?
C10 H10C 0.9700 . ?
B4 B5 1.788(4) . ?
B4 B3 1.785(4) . ?
B4 B8 1.780(4) . ?
B4 B9 1.772(3) . ?
B6 H6A 1.1100 . ?
B6 B11 1.761(4) . ?
B6 B5 1.753(4) . ?
B6 B10 1.759(4) . ?
B11 H11 1.1100 . ?
B11 B12 1.777(4) . ?
B11 B7 1.765(4) . ?
B11 B10 1.763(4) . ?
B12 H12 1.1100 . ?
B12 B7 1.758(4) . ?
B12 B8 1.786(4) . ?
B12 B9 1.779(4) . ?
B12 B10 1.792(4) . ?
B5 H5A 1.1100 . ?
B5 B9 1.755(4) . ?
B5 B10 1.738(4) . ?
B7 H7 1.1100 . ?
B7 B3 1.742(3) . ?
B7 B8 1.792(4) . ?
B3 H3 1.1100 . ?
B3 B8 1.753(4) . ?
B8 H8A 1.1100 . ?
B8 B9 1.806(5) . ?
B9 H9A 1.1100 . ?
B9 B10 1.800(4) . ?
B10 H10 1.1100 . ?

loop_
_geom_torsion_atom_site_label_1
_geom_torsion_atom_site_label_2
_geom_torsion_atom_site_label_3
_geom_torsion_atom_site_label_4
_geom_torsion
_geom_torsion_site_symmetry_1
_geom_torsion_site_symmetry_2
_geom_torsion_site_symmetry_3
_geom_torsion_site_symmetry_4
_geom_torsion_publ_flag
O1 C3 C4 C9 10.0(3) . . . . ?
O1 C3 C4 C5 -170.55(19) . . . . ?
O1 B4 B5 C1 88.50(18) . . . . ?
O1 B4 B5 B6 120.5(2) . . . . ?
O1 B4 B5 B9 -136.0(2) . . . . ?
O1 B4 B5 B10 -175.66(18) . . . . ?
O1 B4 B3 C1 -89.64(18) . . . . ?
O1 B4 B3 C2 -122.83(18) . . . . ?
O1 B4 B3 B7 174.84(19) . . . . ?
O1 B4 B3 B8 134.6(2) . . . . ?
O1 B4 B8 B12 172.3(3) . . . . ?
O1 B4 B8 B7 -126.1(3) . . . . ?
O1 B4 B8 B3 -87.7(3) . . . . ?
O1 B4 B8 B9 134.2(3) . . . . ?
O1 B4 B9 B12 -170.7(3) . . . . ?
O1 B4 B9 B5 88.7(3) . . . . ?
O1 B4 B9 B8 -132.2(3) . . . . ?
O1 B4 B9 B10 126.3(3) . . . . ?
N1 C3 C4 C9 -169.2(2) . . . . ?
N1 C3 C4 C5 10.2(3) . . . . ?
N1 C1 C2 B6 -116.9(2) . . . . ?
N1 C1 C2 B11 -157.3(2) . . . . ?
N1 C1 C2 B7 136.2(2) . . . . ?
N1 C1 C2 B3 96.7(2) . . . . ?
N1 C1 B4 O1 1.7(2) . . . . ?
N1 C1 B4 B5 111.92(19) . . . . ?
N1 C1 B4 B3 -107.24(18) . . . . ?
N1 C1 B4 B8 -145.74(18) . . . . ?
N1 C1 B4 B9 150.46(19) . . . . ?
N1 C1 B6 C2 117.4(2) . . . . ?
N1 C1 B6 B11 154.8(2) . . . . ?
N1 C1 B6 B5 -103.1(2) . . . . ?
N1 C1 B6 B10 -143.0(2) . . . . ?
N1 C1 B5 B4 -96.15(19) . . . . ?
N1 C1 B5 B6 120.3(2) . . . . ?
N1 C1 B5 B9 -134.78(19) . . . . ?
N1 C1 B5 B10 160.95(19) . . . . ?
N1 C1 B3 C2 -121.96(19) . . . . ?
N1 C1 B3 B4 97.61(18) . . . . ?
N1 C1 B3 B7 -159.87(19) . . . . ?
N1 C1 B3 B8 136.28(18) . . . . ?
C3 O1 B4 C1 -1.1(2) . . . . ?
C3 O1 B4 B5 -61.9(2) . . . . ?
C3 O1 B4 B3 61.1(2) . . . . ?
C3 O1 B4 B8 127.8(3) . . . . ?
C3 O1 B4 B9 -129.9(3) . . . . ?
C3 N1 C1 C2 -138.9(2) . . . . ?
C3 N1 C1 B4 -1.7(2) . . . . ?
C3 N1 C1 B6 141.0(2) . . . . ?
C3 N1 C1 B5 67.3(2) . . . . ?
C3 N1 C1 B3 -69.3(2) . . . . ?
C3 C4 C9 C8 178.3(2) . . . . ?
C3 C4 C5 C6 -178.5(2) . . . . ?
C4 C9 C8 C7 0.7(3) . . . . ?
C4 C5 C6 C7 -0.3(4) . . . . ?
C9 C4 C5 C6 1.0(3) . . . . ?
C5 C4 C9 C8 -1.2(3) . . . . ?
C5 C6 C7 C8 -0.2(4) . . . . ?
C5 C6 C7 C10 -179.4(2) . . . . ?
C1 N1 C3 O1 1.2(3) . . . . ?
C1 N1 C3 C4 -179.62(19) . . . . ?
C1 C2 B6 B11 -136.40(19) . . . . ?
C1 C2 B6 B5 -35.46(16) . . . . ?
C1 C2 B6 B10 -97.39(19) . . . . ?
C1 C2 B11 B6 39.83(18) . . . . ?
C1 C2 B11 B12 -62.4(2) . . . . ?
C1 C2 B11 B7 -102.4(2) . . . . ?
C1 C2 B11 B10 0.9(3) . . . . ?
C1 C2 B7 B11 102.4(2) . . . . ?
C1 C2 B7 B12 62.0(2) . . . . ?
C1 C2 B7 B3 -40.23(17) . . . . ?
C1 C2 B7 B8 -0.7(2) . . . . ?
C1 C2 B3 B4 32.73(14) . . . . ?
C1 C2 B3 B7 136.64(18) . . . . ?
C1 C2 B3 B8 95.42(19) . . . . ?
C1 B4 B5 B6 32.02(16) . . . . ?
C1 B4 B5 B9 135.55(19) . . . . ?
C1 B4 B5 B10 95.85(19) . . . . ?
C1 B4 B3 C2 -33.18(15) . . . . ?
C1 B4 B3 B7 -95.5(2) . . . . ?
C1 B4 B3 B8 -135.74(18) . . . . ?
C1 B4 B8 B12 -60.6(2) . . . . ?
C1 B4 B8 B7 0.9(2) . . . . ?
C1 B4 B8 B3 39.30(17) . . . . ?
C1 B4 B8 B9 -98.81(19) . . . . ?
C1 B4 B9 B12 61.9(2) . . . . ?
C1 B4 B9 B5 -38.62(17) . . . . ?
C1 B4 B9 B8 100.4(2) . . . . ?
C1 B4 B9 B10 -1.1(3) . . . . ?
C1 B6 B11 C2 -36.95(16) . . . . ?
C1 B6 B11 B12 60.2(2) . . . . ?
C1 B6 B11 B7 -2.9(3) . . . . ?
C1 B6 B11 B10 98.7(2) . . . . ?
C1 B6 B5 B4 -31.02(16) . . . . ?
C1 B6 B5 B9 -94.4(2) . . . . ?
C1 B6 B5 B10 -133.7(2) . . . . ?
C1 B6 B10 B11 -98.2(2) . . . . ?
C1 B6 B10 B12 -60.2(2) . . . . ?
C1 B6 B10 B5 39.83(17) . . . . ?
C1 B6 B10 B9 2.3(3) . . . . ?
C1 B5 B9 B4 36.83(16) . . . . ?
C1 B5 B9 B12 -63.0(2) . . . . ?
C1 B5 B9 B8 0.1(2) . . . . ?
C1 B5 B9 B10 -99.99(19) . . . . ?
C1 B5 B10 B6 -39.81(18) . . . . ?
C1 B5 B10 B11 -2.3(3) . . . . ?
C1 B5 B10 B12 61.0(2) . . . . ?
C1 B5 B10 B9 97.7(2) . . . . ?
C1 B3 B8 B4 -36.45(15) . . . . ?
C1 B3 B8 B12 63.0(2) . . . . ?
C1 B3 B8 B7 99.46(19) . . . . ?
C1 B3 B8 B9 0.6(2) . . . . ?
C6 C7 C8 C9 0.0(4) . . . . ?
C2 C1 B4 O1 146.06(18) . . . . ?
C2 C1 B4 B5 -103.75(19) . . . . ?
C2 C1 B4 B3 37.09(17) . . . . ?
C2 C1 B4 B8 -1.4(2) . . . . ?
C2 C1 B4 B9 -65.2(2) . . . . ?
C2 C1 B6 B11 37.37(17) . . . . ?
C2 C1 B6 B5 139.5(2) . . . . ?
C2 C1 B6 B10 99.6(2) . . . . ?
C2 C1 B5 B4 105.84(19) . . . . ?
C2 C1 B5 B6 -37.71(19) . . . . ?
C2 C1 B5 B9 67.2(2) . . . . ?
C2 C1 B5 B10 2.9(2) . . . . ?
C2 C1 B3 B4 -140.43(17) . . . . ?
C2 C1 B3 B7 -37.91(17) . . . . ?
C2 C1 B3 B8 -101.77(19) . . . . ?
C2 B6 B11 B12 97.2(2) . . . . ?
C2 B6 B11 B7 34.02(19) . . . . ?
C2 B6 B11 B10 135.6(2) . . . . ?
C2 B6 B5 C1 34.84(16) . . . . ?
C2 B6 B5 B4 3.8(2) . . . . ?
C2 B6 B5 B9 -59.6(2) . . . . ?
C2 B6 B5 B10 -98.9(2) . . . . ?
C2 B6 B10 B11 -38.29(17) . . . . ?
C2 B6 B10 B12 -0.3(2) . . . . ?
C2 B6 B10 B5 99.75(19) . . . . ?
C2 B6 B10 B9 62.2(2) . . . . ?
C2 B11 B12 B7 -40.12(17) . . . . ?
C2 B11 B12 B8 -2.3(3) . . . . ?
C2 B11 B12 B9 62.2(2) . . . . ?
C2 B11 B12 B10 99.82(19) . . . . ?
C2 B11 B7 B12 133.97(19) . . . . ?
C2 B11 B7 B3 33.19(18) . . . . ?
C2 B11 B7 B8 96.17(19) . . . . ?
C2 B11 B10 B6 38.51(18) . . . . ?
C2 B11 B10 B12 -98.9(2) . . . . ?
C2 B11 B10 B5 0.9(3) . . . . ?
C2 B11 B10 B9 -61.8(2) . . . . ?
C2 B7 B3 C1 36.44(16) . . . . ?
C2 B7 B3 B4 94.7(2) . . . . ?
C2 B7 B3 B8 134.4(2) . . . . ?
C2 B7 B8 B4 -0.2(2) . . . . ?
C2 B7 B8 B12 98.7(2) . . . . ?
C2 B7 B8 B3 -39.42(18) . . . . ?
C2 B7 B8 B9 61.8(2) . . . . ?
C2 B3 B8 B4 -95.51(19) . . . . ?
C2 B3 B8 B12 3.9(3) . . . . ?
C2 B3 B8 B7 40.39(18) . . . . ?
C2 B3 B8 B9 -58.5(2) . . . . ?
C10 C7 C8 C9 179.2(2) . . . . ?
B4 O1 C3 N1 0.1(3) . . . . ?
B4 O1 C3 C4 -179.19(18) . . . . ?
B4 C1 C2 B6 108.3(2) . . . . ?
B4 C1 C2 B11 67.8(2) . . . . ?
B4 C1 C2 B7 1.3(2) . . . . ?
B4 C1 C2 B3 -38.23(18) . . . . ?
B4 C1 B6 C2 -102.9(2) . . . . ?
B4 C1 B6 B11 -65.5(2) . . . . ?
B4 C1 B6 B5 36.6(2) . . . . ?
B4 C1 B6 B10 -3.3(3) . . . . ?
B4 C1 B5 B6 -143.56(19) . . . . ?
B4 C1 B5 B9 -38.63(17) . . . . ?
B4 C1 B5 B10 -102.9(2) . . . . ?
B4 C1 B3 C2 140.43(17) . . . . ?
B4 C1 B3 B7 102.5(2) . . . . ?
B4 C1 B3 B8 38.67(17) . . . . ?
B4 B5 B9 B12 -99.8(2) . . . . ?
B4 B5 B9 B8 -36.73(18) . . . . ?
B4 B5 B9 B10 -136.8(2) . . . . ?
B4 B5 B10 B6 -98.8(2) . . . . ?
B4 B5 B10 B11 -61.2(2) . . . . ?
B4 B5 B10 B12 2.0(2) . . . . ?
B4 B5 B10 B9 38.78(18) . . . . ?
B4 B3 B8 B12 99.4(2) . . . . ?
B4 B3 B8 B7 135.90(19) . . . . ?
B4 B3 B8 B9 37.06(17) . . . . ?
B4 B8 B9 B12 136.29(19) . . . . ?
B4 B8 B9 B5 37.26(18) . . . . ?
B4 B8 B9 B10 99.3(2) . . . . ?
B4 B9 B10 B6 -0.8(3) . . . . ?
B4 B9 B10 B11 62.4(2) . . . . ?
B4 B9 B10 B12 99.7(2) . . . . ?
B4 B9 B10 B5 -38.65(18) . . . . ?
B6 C1 C2 B11 -40.49(19) . . . . ?
B6 C1 C2 B7 -106.9(2) . . . . ?
B6 C1 C2 B3 -146.48(19) . . . . ?
B6 C1 B4 O1 -145.93(19) . . . . ?
B6 C1 B4 B5 -35.74(19) . . . . ?
B6 C1 B4 B3 105.1(2) . . . . ?
B6 C1 B4 B8 66.6(2) . . . . ?
B6 C1 B4 B9 2.8(3) . . . . ?
B6 C1 B5 B4 143.56(19) . . . . ?
B6 C1 B5 B9 104.9(2) . . . . ?
B6 C1 B5 B10 40.65(19) . . . . ?
B6 C1 B3 C2 31.99(18) . . . . ?
B6 C1 B3 B4 -108.4(2) . . . . ?
B6 C1 B3 B7 -5.9(3) . . . . ?
B6 C1 B3 B8 -69.8(2) . . . . ?
B6 C2 B11 B12 -102.3(2) . . . . ?
B6 C2 B11 B7 -142.3(2) . . . . ?
B6 C2 B11 B10 -38.94(19) . . . . ?
B6 C2 B7 B11 36.34(19) . . . . ?
B6 C2 B7 B12 -4.1(3) . . . . ?
B6 C2 B7 B3 -106.3(2) . . . . ?
B6 C2 B7 B8 -66.8(2) . . . . ?
B6 C2 B3 C1 -32.16(18) . . . . ?
B6 C2 B3 B4 0.6(2) . . . . ?
B6 C2 B3 B7 104.5(2) . . . . ?
B6 C2 B3 B8 63.3(2) . . . . ?
B6 B11 B12 B7 -101.9(2) . . . . ?
B6 B11 B12 B8 -64.0(2) . . . . ?
B6 B11 B12 B9 0.4(3) . . . . ?
B6 B11 B12 B10 38.05(18) . . . . ?
B6 B11 B7 C2 -33.70(18) . . . . ?
B6 B11 B7 B12 100.3(2) . . . . ?
B6 B11 B7 B3 -0.5(3) . . . . ?
B6 B11 B7 B8 62.5(2) . . . . ?
B6 B11 B10 B12 -137.37(19) . . . . ?
B6 B11 B10 B5 -37.58(19) . . . . ?
B6 B11 B10 B9 -100.3(2) . . . . ?
B6 B5 B9 B4 98.2(2) . . . . ?
B6 B5 B9 B12 -1.6(3) . . . . ?
B6 B5 B9 B8 61.5(2) . . . . ?
B6 B5 B9 B10 -38.61(19) . . . . ?
B6 B5 B10 B11 37.52(19) . . . . ?
B6 B5 B10 B12 100.8(2) . . . . ?
B6 B5 B10 B9 137.5(2) . . . . ?
B11 C2 B6 C1 136.40(19) . . . . ?
B11 C2 B6 B5 100.9(2) . . . . ?
B11 C2 B6 B10 39.01(17) . . . . ?
B11 C2 B7 B12 -40.41(17) . . . . ?
B11 C2 B7 B3 -142.7(2) . . . . ?
B11 C2 B7 B8 -103.1(2) . . . . ?
B11 C2 B3 C1 -101.1(2) . . . . ?
B11 C2 B3 B4 -68.4(2) . . . . ?
B11 C2 B3 B7 35.52(19) . . . . ?
B11 C2 B3 B8 -5.7(3) . . . . ?
B11 B6 B5 C1 96.3(2) . . . . ?
B11 B6 B5 B4 65.3(2) . . . . ?
B11 B6 B5 B9 1.9(3) . . . . ?
B11 B6 B5 B10 -37.42(18) . . . . ?
B11 B6 B10 B12 37.97(17) . . . . ?
B11 B6 B10 B5 138.0(2) . . . . ?
B11 B6 B10 B9 100.5(2) . . . . ?
B11 B12 B7 C2 39.19(17) . . . . ?
B11 B12 B7 B3 101.0(2) . . . . ?
B11 B12 B7 B8 138.12(19) . . . . ?
B11 B12 B8 B4 62.4(3) . . . . ?
B11 B12 B8 B7 -37.50(18) . . . . ?
B11 B12 B8 B3 -1.0(3) . . . . ?
B11 B12 B8 B9 100.5(2) . . . . ?
B11 B12 B9 B4 -63.2(2) . . . . ?
B11 B12 B9 B5 0.7(3) . . . . ?
B11 B12 B9 B8 -101.7(2) . . . . ?
B11 B12 B9 B10 37.04(18) . . . . ?
B11 B12 B10 B6 -37.97(17) . . . . ?
B11 B12 B10 B5 -101.3(2) . . . . ?
B11 B12 B10 B9 -138.10(19) . . . . ?
B11 B7 B3 C1 3.7(3) . . . . ?
B11 B7 B3 C2 -32.78(18) . . . . ?
B11 B7 B3 B4 62.0(3) . . . . ?
B11 B7 B3 B8 101.6(2) . . . . ?
B11 B7 B8 B4 -61.0(2) . . . . ?
B11 B7 B8 B12 37.89(18) . . . . ?
B11 B7 B8 B3 -100.3(2) . . . . ?
B11 B7 B8 B9 1.0(2) . . . . ?
B12 B11 B7 C2 -133.97(19) . . . . ?
B12 B11 B7 B3 -100.8(2) . . . . ?
B12 B11 B7 B8 -37.80(18) . . . . ?
B12 B11 B10 B6 137.37(19) . . . . ?
B12 B11 B10 B5 99.8(2) . . . . ?
B12 B11 B10 B9 37.05(17) . . . . ?
B12 B7 B3 C1 -60.4(2) . . . . ?
B12 B7 B3 C2 -96.8(2) . . . . ?
B12 B7 B3 B4 -2.1(3) . . . . ?
B12 B7 B3 B8 37.5(2) . . . . ?
B12 B7 B8 B4 -98.9(2) . . . . ?
B12 B7 B8 B3 -138.2(2) . . . . ?
B12 B7 B8 B9 -36.90(18) . . . . ?
B12 B8 B9 B4 -136.29(19) . . . . ?
B12 B8 B9 B5 -99.0(2) . . . . ?
B12 B8 B9 B10 -37.00(18) . . . . ?
B12 B9 B10 B6 -100.5(2) . . . . ?
B12 B9 B10 B11 -37.32(17) . . . . ?
B12 B9 B10 B5 -138.4(2) . . . . ?
B5 C1 C2 B6 38.02(19) . . . . ?
B5 C1 C2 B11 -2.5(3) . . . . ?
B5 C1 C2 B7 -68.9(2) . . . . ?
B5 C1 C2 B3 -108.47(19) . . . . ?
B5 C1 B4 O1 -110.19(19) . . . . ?
B5 C1 B4 B3 140.83(17) . . . . ?
B5 C1 B4 B8 102.34(19) . . . . ?
B5 C1 B4 B9 38.53(18) . . . . ?
B5 C1 B6 C2 -139.5(2) . . . . ?
B5 C1 B6 B11 -102.1(2) . . . . ?
B5 C1 B6 B10 -39.92(18) . . . . ?
B5 C1 B3 C2 101.17(19) . . . . ?
B5 C1 B3 B4 -39.26(17) . . . . ?
B5 C1 B3 B7 63.3(2) . . . . ?
B5 C1 B3 B8 -0.6(2) . . . . ?
B5 B4 B3 C1 35.11(16) . . . . ?
B5 B4 B3 C2 1.9(2) . . . . ?
B5 B4 B3 B7 -60.4(2) . . . . ?
B5 B4 B3 B8 -100.6(2) . . . . ?
B5 B4 B8 B12 1.8(3) . . . . ?
B5 B4 B8 B7 63.3(2) . . . . ?
B5 B4 B8 B3 101.71(19) . . . . ?
B5 B4 B8 B9 -36.40(18) . . . . ?
B5 B4 B9 B12 100.5(2) . . . . ?
B5 B4 B9 B8 139.0(2) . . . . ?
B5 B4 B9 B10 37.56(18) . . . . ?
B5 B6 B11 C2 -98.6(2) . . . . ?
B5 B6 B11 B12 -1.4(2) . . . . ?
B5 B6 B11 B7 -64.5(2) . . . . ?
B5 B6 B11 B10 37.07(18) . . . . ?
B5 B6 B10 B11 -138.0(2) . . . . ?
B5 B6 B10 B12 -100.1(2) . . . . ?
B5 B6 B10 B9 -37.51(19) . . . . ?
B5 B9 B10 B6 37.83(19) . . . . ?
B5 B9 B10 B11 101.0(2) . . . . ?
B5 B9 B10 B12 138.4(2) . . . . ?
B7 C2 B6 C1 100.2(2) . . . . ?
B7 C2 B6 B11 -36.21(19) . . . . ?
B7 C2 B6 B5 64.7(2) . . . . ?
B7 C2 B6 B10 2.8(2) . . . . ?
B7 C2 B11 B6 142.3(2) . . . . ?
B7 C2 B11 B12 39.99(18) . . . . ?
B7 C2 B11 B10 103.3(2) . . . . ?
B7 C2 B3 C1 -136.64(18) . . . . ?
B7 C2 B3 B4 -103.91(19) . . . . ?
B7 C2 B3 B8 -41.22(19) . . . . ?
B7 B11 B12 B8 37.87(19) . . . . ?
B7 B11 B12 B9 102.3(2) . . . . ?
B7 B11 B12 B10 139.94(19) . . . . ?
B7 B11 B10 B6 101.4(2) . . . . ?
B7 B11 B10 B12 -35.96(17) . . . . ?
B7 B11 B10 B5 63.8(2) . . . . ?
B7 B11 B10 B9 1.1(2) . . . . ?
B7 B12 B8 B4 99.9(2) . . . . ?
B7 B12 B8 B3 36.47(19) . . . . ?
B7 B12 B8 B9 138.0(2) . . . . ?
B7 B12 B9 B4 0.3(3) . . . . ?
B7 B12 B9 B5 64.2(3) . . . . ?
B7 B12 B9 B8 -38.2(2) . . . . ?
B7 B12 B9 B10 100.5(2) . . . . ?
B7 B12 B10 B6 -2.1(2) . . . . ?
B7 B12 B10 B11 35.86(17) . . . . ?
B7 B12 B10 B5 -65.5(2) . . . . ?
B7 B12 B10 B9 -102.2(2) . . . . ?
B7 B3 B8 B4 -135.90(19) . . . . ?
B7 B3 B8 B12 -36.49(19) . . . . ?
B7 B3 B8 B9 -98.8(2) . . . . ?
B7 B8 B9 B4 -99.60(19) . . . . ?
B7 B8 B9 B12 36.69(17) . . . . ?
B7 B8 B9 B5 -62.3(2) . . . . ?
B7 B8 B9 B10 -0.3(2) . . . . ?
B3 C1 C2 B6 146.48(19) . . . . ?
B3 C1 C2 B11 106.0(2) . . . . ?
B3 C1 C2 B7 39.58(17) . . . . ?
B3 C1 B4 O1 108.97(18) . . . . ?
B3 C1 B4 B5 -140.83(17) . . . . ?
B3 C1 B4 B8 -38.50(17) . . . . ?
B3 C1 B4 B9 -102.30(19) . . . . ?
B3 C1 B6 C2 -31.82(18) . . . . ?
B3 C1 B6 B11 5.6(2) . . . . ?
B3 C1 B6 B5 107.7(2) . . . . ?
B3 C1 B6 B10 67.8(2) . . . . ?
B3 C1 B5 B4 38.94(17) . . . . ?
B3 C1 B5 B6 -104.6(2) . . . . ?
B3 C1 B5 B9 0.3(2) . . . . ?
B3 C1 B5 B10 -64.0(2) . . . . ?
B3 C2 B6 C1 32.62(18) . . . . ?
B3 C2 B6 B11 -103.8(2) . . . . ?
B3 C2 B6 B5 -2.8(3) . . . . ?
B3 C2 B6 B10 -64.8(2) . . . . ?
B3 C2 B11 B6 107.2(2) . . . . ?
B3 C2 B11 B12 4.9(3) . . . . ?
B3 C2 B11 B7 -35.06(19) . . . . ?
B3 C2 B11 B10 68.3(2) . . . . ?
B3 C2 B7 B11 142.7(2) . . . . ?
B3 C2 B7 B12 102.3(2) . . . . ?
B3 C2 B7 B8 39.57(18) . . . . ?
B3 B4 B5 C1 -35.65(16) . . . . ?
B3 B4 B5 B6 -3.6(2) . . . . ?
B3 B4 B5 B9 99.90(19) . . . . ?
B3 B4 B5 B10 60.2(2) . . . . ?
B3 B4 B8 B12 -99.9(2) . . . . ?
B3 B4 B8 B7 -38.38(18) . . . . ?
B3 B4 B8 B9 -138.1(2) . . . . ?
B3 B4 B9 B12 -1.6(3) . . . . ?
B3 B4 B9 B5 -102.11(19) . . . . ?
B3 B4 B9 B8 36.94(19) . . . . ?
B3 B4 B9 B10 -64.6(2) . . . . ?
B3 B7 B8 B4 39.25(17) . . . . ?
B3 B7 B8 B12 138.2(2) . . . . ?
B3 B7 B8 B9 101.2(2) . . . . ?
B3 B8 B9 B4 -37.72(17) . . . . ?
B3 B8 B9 B12 98.6(2) . . . . ?
B3 B8 B9 B5 -0.5(3) . . . . ?
B3 B8 B9 B10 61.6(2) . . . . ?
B8 B4 B5 C1 -98.3(2) . . . . ?
B8 B4 B5 B6 -66.3(2) . . . . ?
B8 B4 B5 B9 37.28(19) . . . . ?
B8 B4 B5 B10 -2.4(3) . . . . ?
B8 B4 B3 C1 135.74(18) . . . . ?
B8 B4 B3 C2 102.55(19) . . . . ?
B8 B4 B3 B7 40.22(19) . . . . ?
B8 B4 B9 B12 -38.51(19) . . . . ?
B8 B4 B9 B5 -139.0(2) . . . . ?
B8 B4 B9 B10 -101.5(2) . . . . ?
B8 B12 B7 C2 -98.93(19) . . . . ?
B8 B12 B7 B11 -138.12(19) . . . . ?
B8 B12 B7 B3 -37.13(19) . . . . ?
B8 B12 B9 B4 38.47(18) . . . . ?
B8 B12 B9 B5 102.4(2) . . . . ?
B8 B12 B9 B10 138.70(19) . . . . ?
B8 B12 B10 B6 62.4(2) . . . . ?
B8 B12 B10 B11 100.4(2) . . . . ?
B8 B12 B10 B5 -0.9(3) . . . . ?
B8 B12 B10 B9 -37.70(19) . . . . ?
B8 B7 B3 C1 -97.9(2) . . . . ?
B8 B7 B3 C2 -134.4(2) . . . . ?
B8 B7 B3 B4 -39.63(19) . . . . ?
B8 B9 B10 B6 -63.7(2) . . . . ?
B8 B9 B10 B11 -0.5(2) . . . . ?
B8 B9 B10 B12 36.86(18) . . . . ?
B8 B9 B10 B5 -101.5(2) . . . . ?
B9 B4 B5 C1 -135.55(19) . . . . ?
B9 B4 B5 B6 -103.5(2) . . . . ?
B9 B4 B5 B10 -39.70(19) . . . . ?
B9 B4 B3 C1 97.80(19) . . . . ?
B9 B4 B3 C2 64.6(2) . . . . ?
B9 B4 B3 B7 2.3(3) . . . . ?
B9 B4 B3 B8 -37.93(19) . . . . ?
B9 B4 B8 B12 38.18(18) . . . . ?
B9 B4 B8 B7 99.7(2) . . . . ?
B9 B4 B8 B3 138.1(2) . . . . ?
B9 B12 B7 C2 -60.7(2) . . . . ?
B9 B12 B7 B11 -99.9(2) . . . . ?
B9 B12 B7 B3 1.1(3) . . . . ?
B9 B12 B7 B8 38.24(19) . . . . ?
B9 B12 B8 B4 -38.10(18) . . . . ?
B9 B12 B8 B7 -138.0(2) . . . . ?
B9 B12 B8 B3 -101.5(2) . . . . ?
B9 B12 B10 B6 100.13(19) . . . . ?
B9 B12 B10 B11 138.10(19) . . . . ?
B9 B12 B10 B5 36.78(18) . . . . ?
B9 B5 B10 B6 -137.5(2) . . . . ?
B9 B5 B10 B11 -100.0(2) . . . . ?
B9 B5 B10 B12 -36.75(19) . . . . ?
B10 B6 B11 C2 -135.6(2) . . . . ?
B10 B6 B11 B12 -38.46(18) . . . . ?
B10 B6 B11 B7 -101.6(2) . . . . ?
B10 B6 B5 C1 133.7(2) . . . . ?
B10 B6 B5 B4 102.7(2) . . . . ?
B10 B6 B5 B9 39.29(19) . . . . ?
B10 B11 B12 B7 -139.94(19) . . . . ?
B10 B11 B12 B8 -102.1(2) . . . . ?
B10 B11 B12 B9 -37.64(18) . . . . ?
B10 B11 B7 C2 -97.48(19) . . . . ?
B10 B11 B7 B12 36.49(18) . . . . ?
B10 B11 B7 B3 -64.3(2) . . . . ?
B10 B11 B7 B8 -1.3(2) . . . . ?
B10 B12 B7 C2 3.6(2) . . . . ?
B10 B12 B7 B11 -35.57(17) . . . . ?
B10 B12 B7 B3 65.4(2) . . . . ?
B10 B12 B7 B8 102.5(2) . . . . ?
B10 B12 B8 B4 -0.5(3) . . . . ?
B10 B12 B8 B7 -100.4(2) . . . . ?
B10 B12 B8 B3 -64.0(3) . . . . ?
B10 B12 B8 B9 37.55(19) . . . . ?
B10 B12 B9 B4 -100.2(2) . . . . ?
B10 B12 B9 B5 -36.31(18) . . . . ?
B10 B12 B9 B8 -138.70(19) . . . . ?
B10 B5 B9 B4 136.8(2) . . . . ?
B10 B5 B9 B12 37.00(18) . . . . ?
B10 B5 B9 B8 100.1(2) . . . . ?
